data_4004023
loop_
_publ_author_name
'Powderly, Kelly M.'
'Guo, Shu'
'Mitchell Warden, Hillary E.'
'Nguyen, Loi T.'
'Cava, R. J.'

_publ_section_title
;
 Metastable \b-NdCo2B2: A Triclinic Polymorph with Magnetic Ordering
;
_journal_issue 16
_journal_name_full 'Chemistry of Materials'
_journal_page_first 6374
_journal_page_last 6382
_journal_paper_doi 10.1021/acs.chemmater.1c01545
_journal_volume 33
_journal_year 2021
_chemical_formula_moiety '0.25(B8 Co8 Nd4)'
_chemical_formula_sum 'B2 Co2 Nd'
_chemical_formula_weight 283.72
_space_group_crystal_system triclinic
_space_group_IT_number 2
_space_group_name_Hall '-P 1'
_space_group_name_H-M_alt 'P -1'
_atom_sites_solution_hydrogens None
_atom_sites_solution_primary direct
_atom_sites_solution_secondary difmap
_audit_creation_date 2020-07-07
_audit_creation_method
;
Olex2 1.2
(compiled 2018.05.29 svn.r3508 for OlexSys, GUI svn.r5506)
;
_cell_angle_alpha 86.6638(10)
_cell_angle_beta 88.7402(10)
_cell_angle_gamma 89.5149(10)
_cell_formula_units_Z 4
_cell_length_a 5.7203(2)
_cell_length_b 6.5460(2)
_cell_length_c 6.7887(2)
_cell_measurement_reflns_used 2942
_cell_measurement_temperature 300(2)
_cell_measurement_theta_max 31.89
_cell_measurement_theta_min 4.61
_cell_volume 253.705(14)
_computing_molecular_graphics 'Olex2 (Dolomanov et al., 2009)'
_computing_publication_material 'Olex2 (Dolomanov et al., 2009)'
_computing_structure_refinement 'XL (Sheldrick, 2008)'
_computing_structure_solution 'XS (Sheldrick, 2008)'
_diffrn_ambient_temperature 299.92
_diffrn_detector 'Bruker APEX2 area detector'
_diffrn_detector_area_resol_mean 7.9
_diffrn_detector_type 'CCD area detector'
_diffrn_measured_fraction_theta_full 1.000
_diffrn_measured_fraction_theta_max 1.000
_diffrn_measurement_device 'three-circle diffractometer'
_diffrn_measurement_device_type 'Bruker SMART APEX2 area detector'
_diffrn_measurement_method '\w and \f scans'
_diffrn_radiation_monochromator 'mirror optics'
_diffrn_radiation_probe x-ray
_diffrn_radiation_type MoK\a
_diffrn_radiation_wavelength 0.71073
_diffrn_reflns_av_R_equivalents 0.0306
_diffrn_reflns_av_unetI/netI 0.0293
_diffrn_reflns_limit_h_max 7
_diffrn_reflns_limit_h_min -7
_diffrn_reflns_limit_k_max 8
_diffrn_reflns_limit_k_min -8
_diffrn_reflns_limit_l_max 8
_diffrn_reflns_limit_l_min -8
_diffrn_reflns_number 6743
_diffrn_reflns_theta_full 27.99
_diffrn_reflns_theta_max 27.99
_diffrn_reflns_theta_min 3.01
_diffrn_source 'microfocus sealed X-ray tube'
_diffrn_source_type 'Incoatec I\ms'
_diffrn_standards_number 0
_exptl_absorpt_coefficient_mu 32.689
_exptl_absorpt_correction_T_max 0.7464
_exptl_absorpt_correction_T_min 0.4903
_exptl_absorpt_correction_type multi-scan
_exptl_absorpt_process_details
;
SADABS-2014/5 (Bruker,2014/5) was used for absorption correction.
wR2(int) was 0.1322 before and 0.0167 after correction.
The Ratio of minimum to maximum transmission is 0.6569.
The \l/2 correction factor is 0.00150.
;
_exptl_crystal_colour Silver
_exptl_crystal_density_diffrn 7.428
_exptl_crystal_density_method 'not measured'
_exptl_crystal_description plate
_exptl_crystal_F_000 496
_exptl_crystal_size_max 0.04
_exptl_crystal_size_mid 0.03
_exptl_crystal_size_min 0.015
_refine_diff_density_max 0.760
_refine_diff_density_min -1.355
_refine_diff_density_rms 0.241
_refine_ls_extinction_coef 0.0114(4)
_refine_ls_extinction_expression Fc^*^=kFc[1+0.001xFc^2^\l^3^/sin(2\q)]^-1/4^
_refine_ls_extinction_method SHELXL
_refine_ls_goodness_of_fit_ref 1.057
_refine_ls_hydrogen_treatment undef
_refine_ls_matrix_type full
_refine_ls_number_parameters 92
_refine_ls_number_reflns 1226
_refine_ls_number_restraints 0
_refine_ls_restrained_S_all 1.057
_refine_ls_R_factor_all 0.0204
_refine_ls_R_factor_gt 0.0166
_refine_ls_shift/su_max 0.000
_refine_ls_shift/su_mean 0.000
_refine_ls_structure_factor_coef Fsqd
_refine_ls_weighting_details 'calc w=1/[\s^2^(Fo^2^)+(0.0115P)^2^+0.0000P] where P=(Fo^2^+2Fc^2^)/3'
_refine_ls_weighting_scheme calc
_refine_ls_wR_factor_gt 0.0382
_refine_ls_wR_factor_ref 0.0397
_reflns_number_gt 1092
_reflns_number_total 1226
_reflns_threshold_expression >2sigma(I)
_cod_data_source_file cm1c01545_si_002.cif
_cod_data_source_block mo_kelly_ncb_1_0m
_cod_database_code 4004023
_olex2_refinement_description
;
;
_olex2_submission_special_instructions 'No special instructions were received'

loop_
_space_group_symop_id
_space_group_symop_operation_xyz
1 'x, y, z'
2 '-x, -y, -z'

loop_
_atom_site_label
_atom_site_type_symbol
_atom_site_fract_x
_atom_site_fract_y
_atom_site_fract_z
_atom_site_U_iso_or_equiv
_atom_site_adp_type
_atom_site_occupancy
_atom_site_calc_flag
_atom_site_disorder_assembly
_atom_site_disorder_group
_atom_site_refinement_flags_posn
Nd1 Nd 0.63417(4) 0.51869(4) 0.25500(3) 0.00664(8) Uani 1 d . . .
Nd2 Nd 0.88399(4) 0.01236(4) 0.24387(3) 0.00700(9) Uani 1 d . . .
Co1 Co 0.34270(11) 0.20789(10) 0.13031(9) 0.00739(14) Uani 1 d . . .
Co2 Co 0.10648(10) 0.38914(9) 0.38012(8) 0.00539(13) Uani 1 d . . .
Co3 Co 0.19596(11) 0.67774(10) 0.12587(9) 0.00785(14) Uani 1 d . . .
Co4 Co 0.39360(10) 0.89410(9) 0.37974(8) 0.00492(13) Uani 1 d . . .
B1 B 0.4291(8) 0.9074(8) 0.0766(7) 0.0089(10) Uani 1 d . . .
B2 B 0.0622(9) 0.3922(8) 0.0692(7) 0.0087(10) Uani 1 d . . .
B3 B 0.8558(8) 0.3141(8) 0.5778(7) 0.0089(10) Uani 1 d . . .
B4 B 0.6388(9) 0.8100(8) 0.5725(7) 0.0091(10) Uani 1 d . . .

loop_
_atom_site_aniso_label
_atom_site_aniso_U_11
_atom_site_aniso_U_22
_atom_site_aniso_U_33
_atom_site_aniso_U_23
_atom_site_aniso_U_13
_atom_site_aniso_U_12
Nd1 0.00591(13) 0.00740(14) 0.00651(13) 0.00005(9) 0.00029(9) 0.00120(9)
Nd2 0.00637(13) 0.00711(14) 0.00740(13) 0.00070(9) -0.00053(9) -0.00019(9)
Co1 0.0084(3) 0.0076(3) 0.0062(3) -0.0008(2) -0.0015(2) 0.0024(2)
Co2 0.0052(3) 0.0055(3) 0.0055(3) 0.0000(2) -0.0001(2) 0.0004(2)
Co3 0.0090(3) 0.0085(3) 0.0060(3) 0.0006(2) -0.0017(2) -0.0029(2)
Co4 0.0049(3) 0.0048(3) 0.0051(3) -0.0006(2) 0.0000(2) 0.0004(2)
B1 0.006(2) 0.009(3) 0.011(2) -0.003(2) -0.0012(19) -0.0005(19)
B2 0.008(2) 0.009(3) 0.008(2) 0.0019(19) -0.0004(19) 0.0006(19)
B3 0.005(2) 0.009(3) 0.012(2) 0.002(2) 0.0013(19) 0.0016(18)
B4 0.008(2) 0.008(3) 0.011(2) -0.001(2) -0.0003(19) 0.0001(19)

loop_
_atom_type_symbol
_atom_type_description
_atom_type_scat_dispersion_real
_atom_type_scat_dispersion_imag
_atom_type_scat_source
B B 0.0013 0.0007 'International Tables Vol C Tables 4.2.6.8 and 6.1.1.4'
Co Co 0.3494 0.9721 'International Tables Vol C Tables 4.2.6.8 and 6.1.1.4'
Nd Nd -0.1943 3.0179 'International Tables Vol C Tables 4.2.6.8 and 6.1.1.4'

loop_
_geom_angle_atom_site_label_1
_geom_angle_atom_site_label_2
_geom_angle_atom_site_label_3
_geom_angle
_geom_angle_site_symmetry_1
_geom_angle_site_symmetry_3
_geom_angle_publ_flag
Co1 Nd1 Co1 98.998(17) . 2_665 ?
Co1 Nd1 Co2 137.669(19) . 2_666 ?
Co1 Nd1 Co2 116.171(19) . 1_655 ?
Co1 Nd1 Co3 68.313(18) . . ?
Co1 Nd1 Co4 115.962(18) . . ?
Co1 Nd1 B1 104.58(9) . . ?
Co1 Nd1 B2 98.31(10) . 1_655 ?
Co1 Nd1 B4 41.72(10) . 2_666 ?
Co1 Nd1 B4 137.99(10) . . ?
Co2 Nd1 Co1 123.294(18) 2_666 2_665 ?
Co2 Nd1 Co1 111.101(18) 1_655 2_665 ?
Co2 Nd1 Co2 50.20(2) 1_655 2_666 ?
Co2 Nd1 Co4 124.150(18) 1_655 . ?
Co2 Nd1 B1 134.49(9) 1_655 . ?
Co2 Nd1 B4 87.08(10) 1_655 . ?
Co3 Nd1 Co1 65.178(17) . 2_665 ?
Co3 Nd1 Co2 175.003(19) . 1_655 ?
Co3 Nd1 Co2 128.358(19) . 2_666 ?
Co3 Nd1 Co4 52.687(17) . . ?
Co3 Nd1 B1 40.52(9) . . ?
Co3 Nd1 B2 136.03(10) . 1_655 ?
Co3 Nd1 B4 90.66(10) . . ?
Co3 Nd1 B4 84.15(10) . 2_666 ?
Co4 Nd1 Co1 78.775(17) . 2_665 ?
Co4 Nd1 Co2 77.703(17) . 2_666 ?
Co4 Nd1 B1 40.46(10) . . ?
B1 Nd1 Co1 39.72(9) . 2_665 ?
B1 Nd1 Co2 109.17(9) . 2_666 ?
B2 Nd1 Co1 40.05(10) 2_665 2_665 ?
B2 Nd1 Co1 76.74(10) 1_655 2_665 ?
B2 Nd1 Co1 104.44(11) 2_665 . ?
B2 Nd1 Co2 42.91(10) 1_655 1_655 ?
B2 Nd1 Co2 73.42(10) 2_665 1_655 ?
B2 Nd1 Co2 107.04(10) 2_665 2_666 ?
B2 Nd1 Co2 90.40(10) 1_655 2_666 ?
B2 Nd1 Co3 103.67(10) 2_665 . ?
B2 Nd1 Co4 140.41(11) 1_655 . ?
B2 Nd1 Co4 110.94(11) 2_665 . ?
B2 Nd1 B1 77.73(14) 2_665 . ?
B2 Nd1 B1 114.42(14) 1_655 . ?
B2 Nd1 B2 36.95(19) 2_665 1_655 ?
B2 Nd1 B3 113.39(14) 2_665 . ?
B2 Nd1 B4 120.60(14) 1_655 . ?
B2 Nd1 B4 115.99(15) 2_665 . ?
B2 Nd1 B4 140.14(15) 2_665 2_666 ?
B3 Nd1 Co1 150.62(10) . 2_665 ?
B3 Nd1 Co1 101.19(11) . . ?
B3 Nd1 Co2 40.18(10) . 1_655 ?
B3 Nd1 Co2 39.85(11) . 2_666 ?
B3 Nd1 Co3 142.93(10) . . ?
B3 Nd1 Co4 110.55(11) . . ?
B3 Nd1 B1 148.21(15) . . ?
B3 Nd1 B2 79.39(14) . 1_655 ?
B3 Nd1 B4 73.58(15) . . ?
B3 Nd1 B4 67.67(15) . 2_666 ?
B4 Nd1 Co1 104.47(10) . 2_665 ?
B4 Nd1 Co1 138.72(10) 2_666 2_665 ?
B4 Nd1 Co2 97.14(10) 2_666 2_666 ?
B4 Nd1 Co2 100.70(10) 2_666 1_655 ?
B4 Nd1 Co2 38.45(10) . 2_666 ?
B4 Nd1 Co4 104.79(11) 2_666 . ?
B4 Nd1 Co4 39.29(10) . . ?
B4 Nd1 B1 74.84(13) . . ?
B4 Nd1 B1 123.70(14) 2_666 . ?
B4 Nd1 B2 114.16(15) 2_666 1_655 ?
B4 Nd1 B4 102.73(13) 2_666 . ?
Co1 Nd2 Co4 123.107(17) 1_655 2_666 ?
Co1 Nd2 Co4 50.021(16) 1_655 1_645 ?
Co1 Nd2 Co4 169.272(19) 1_655 1_545 ?
Co1 Nd2 B3 86.20(9) 1_655 . ?
Co2 Nd2 Co1 49.252(16) 1_655 1_655 ?
Co2 Nd2 Co4 72.190(16) 1_655 1_645 ?
Co2 Nd2 Co4 75.694(17) 1_655 2_666 ?
Co2 Nd2 Co4 120.823(19) 1_655 1_545 ?
Co2 Nd2 B3 38.10(9) 1_655 . ?
Co3 Nd2 Co1 74.039(17) 1_645 1_655 ?
Co3 Nd2 Co2 117.559(18) 1_645 1_655 ?
Co3 Nd2 Co4 49.857(16) 1_645 1_645 ?
Co3 Nd2 Co4 135.094(18) 1_645 2_666 ?
Co3 Nd2 Co4 116.657(18) 1_645 1_545 ?
Co3 Nd2 B1 103.31(10) 1_645 1_545 ?
Co3 Nd2 B3 137.14(9) 1_645 . ?
Co4 Nd2 Co4 106.027(15) 2_666 1_645 ?
Co4 Nd2 Co4 135.52(2) 1_545 1_645 ?
Co4 Nd2 Co4 49.25(2) 1_545 2_666 ?
Co4 Nd2 B3 84.92(9) 1_545 . ?
Co4 Nd2 B3 37.61(9) 2_666 . ?
B1 Nd2 Co1 141.53(10) 1_545 1_655 ?
B1 Nd2 Co1 107.88(10) 2_665 1_655 ?
B1 Nd2 Co2 136.31(10) 1_545 1_655 ?
B1 Nd2 Co2 113.42(10) 2_665 1_655 ?
B1 Nd2 Co3 106.22(10) 2_665 1_645 ?
B1 Nd2 Co4 86.50(10) 1_545 2_666 ?
B1 Nd2 Co4 70.95(10) 2_665 1_545 ?
B1 Nd2 Co4 106.04(10) 2_665 2_666 ?
B1 Nd2 Co4 151.48(10) 1_545 1_645 ?
B1 Nd2 Co4 147.80(10) 2_665 1_645 ?
B1 Nd2 Co4 40.22(10) 1_545 1_545 ?
B1 Nd2 B1 34.74(19) 2_665 1_545 ?
B1 Nd2 B2 78.31(14) 2_665 1_655 ?
B1 Nd2 B3 116.04(14) 2_665 . ?
B1 Nd2 B3 115.19(14) 1_545 . ?
B1 Nd2 B4 109.92(14) 2_665 1_545 ?
B2 Nd2 Co1 40.48(10) 1_655 1_655 ?
B2 Nd2 Co2 42.55(10) 1_655 1_655 ?
B2 Nd2 Co3 108.47(10) 1_655 1_645 ?
B2 Nd2 Co4 130.59(10) 1_655 1_545 ?
B2 Nd2 Co4 108.01(10) 1_655 2_666 ?
B2 Nd2 Co4 89.12(10) 1_655 1_645 ?
B2 Nd2 B1 111.68(14) 1_655 1_545 ?
B2 Nd2 B3 74.89(13) 1_655 . ?
B3 Nd2 Co1 87.04(10) 2_756 1_655 ?
B3 Nd2 Co2 104.59(11) 2_756 1_655 ?
B3 Nd2 Co3 41.12(10) 2_756 1_645 ?
B3 Nd2 Co4 38.32(10) 2_756 1_645 ?
B3 Nd2 Co4 95.13(10) 2_756 2_666 ?
B3 Nd2 Co4 88.31(9) . 1_645 ?
B3 Nd2 Co4 100.63(10) 2_756 1_545 ?
B3 Nd2 B1 116.66(15) 2_756 1_545 ?
B3 Nd2 B1 139.85(15) 2_756 2_665 ?
B3 Nd2 B2 127.17(14) 2_756 1_655 ?
B3 Nd2 B3 101.63(13) 2_756 . ?
B3 Nd2 B4 67.38(14) 2_756 1_545 ?
B4 Nd2 Co1 141.82(10) 1_545 1_655 ?
B4 Nd2 Co2 108.69(10) 1_545 1_655 ?
B4 Nd2 Co3 100.15(11) 1_545 1_645 ?
B4 Nd2 Co4 38.95(11) 1_545 2_666 ?
B4 Nd2 Co4 39.36(10) 1_545 1_545 ?
B4 Nd2 Co4 96.88(10) 1_545 1_645 ?
B4 Nd2 B1 76.63(14) 1_545 1_545 ?
B4 Nd2 B2 146.76(15) 1_545 1_655 ?
B4 Nd2 B3 72.65(14) 1_545 . ?
Nd1 Co1 Nd1 81.002(17) . 2_665 ?
Nd1 Co1 Nd2 67.422(13) 2_665 2_655 ?
Nd1 Co1 Nd2 146.98(2) . 2_655 ?
Nd1 Co1 Nd2 69.654(14) . . ?
Nd1 Co1 Nd2 139.06(2) . 1_455 ?
Nd1 Co1 Nd2 110.805(18) 2_665 . ?
Nd2 Co1 Nd1 117.52(2) 1_455 2_665 ?
Nd2 Co1 Nd2 125.80(2) 1_455 . ?
Nd2 Co1 Nd2 68.658(14) 1_455 2_655 ?
Nd2 Co1 Nd2 112.003(18) 2_655 . ?
Co2 Co1 Nd1 108.44(2) . 2_665 ?
Co2 Co1 Nd1 74.44(2) . . ?
Co2 Co1 Nd2 123.73(3) . 2_655 ?
Co2 Co1 Nd2 120.45(2) . . ?
Co2 Co1 Nd2 65.23(2) . 1_455 ?
Co2 Co1 Co4 90.51(3) . 1_545 ?
Co4 Co1 Nd1 160.95(3) 1_545 2_665 ?
Co4 Co1 Nd1 106.76(2) 1_545 . ?
Co4 Co1 Nd2 58.353(18) 1_545 . ?
Co4 Co1 Nd2 68.15(2) 1_545 1_455 ?
Co4 Co1 Nd2 100.78(2) 1_545 2_655 ?
B1 Co1 Nd1 97.56(14) 2_665 . ?
B1 Co1 Nd1 110.72(14) 1_545 2_665 ?
B1 Co1 Nd1 128.58(13) 1_545 . ?
B1 Co1 Nd1 67.84(15) 2_665 2_665 ?
B1 Co1 Nd2 59.71(13) 1_545 2_655 ?
B1 Co1 Nd2 59.28(13) 1_545 . ?
B1 Co1 Nd2 56.70(14) 2_665 . ?
B1 Co1 Nd2 81.25(13) 1_545 1_455 ?
B1 Co1 Nd2 62.38(13) 2_665 2_655 ?
B1 Co1 Nd2 122.93(14) 2_665 1_455 ?
B1 Co1 Co2 171.79(14) 2_665 . ?
B1 Co1 Co2 136.99(14) 1_545 . ?
B1 Co1 Co4 93.62(15) 2_665 1_545 ?
B1 Co1 Co4 50.74(14) 1_545 1_545 ?
B1 Co1 B1 49.8(3) 2_665 1_545 ?
B2 Co1 Nd1 96.17(15) . . ?
B2 Co1 Nd1 62.74(14) . 2_665 ?
B2 Co1 Nd2 165.59(15) . . ?
B2 Co1 Nd2 78.28(14) . 2_655 ?
B2 Co1 Nd2 66.62(14) . 1_455 ?
B2 Co1 Co2 55.01(14) . . ?
B2 Co1 Co4 131.51(14) . 1_545 ?
B2 Co1 B1 134.4(2) . 1_545 ?
B2 Co1 B1 125.5(2) . 2_665 ?
B4 Co1 Nd1 69.92(15) 2_666 . ?
B4 Co1 Nd1 147.38(15) 2_666 2_665 ?
B4 Co1 Nd2 143.08(15) 2_666 2_655 ?
B4 Co1 Nd2 73.10(14) 2_666 . ?
B4 Co1 Nd2 78.95(14) 2_666 1_455 ?
B4 Co1 Co2 50.32(15) 2_666 . ?
B4 Co1 Co4 48.99(15) 2_666 1_545 ?
B4 Co1 B1 99.1(2) 2_666 1_545 ?
B4 Co1 B1 129.1(2) 2_666 2_665 ?
B4 Co1 B2 105.1(2) 2_666 . ?
Nd1 Co2 Nd1 71.110(14) 2_666 . ?
Nd1 Co2 Nd1 135.59(2) 1_455 . ?
Nd1 Co2 Nd1 129.80(2) 1_455 2_666 ?
Nd1 Co2 Nd2 74.655(15) 1_455 1_455 ?
Nd1 Co2 Nd2 64.643(13) 2_666 2_656 ?
Nd1 Co2 Nd2 109.746(17) . 2_656 ?
Nd1 Co2 Nd2 114.654(18) 1_455 2_656 ?
Nd2 Co2 Nd1 122.53(2) 1_455 . ?
Nd2 Co2 Nd1 133.54(2) 1_455 2_666 ?
Nd2 Co2 Nd2 69.156(14) 1_455 2_656 ?
Co1 Co2 Nd1 115.15(3) . 1_455 ?
Co1 Co2 Nd1 114.68(3) . 2_666 ?
Co1 Co2 Nd1 57.417(19) . . ?
Co1 Co2 Nd2 65.52(2) . 1_455 ?
Co1 Co2 Nd2 96.55(2) . 2_656 ?
Co1 Co2 Co2 173.18(4) . 2_566 ?
Co1 Co2 Co3 78.52(3) . . ?
Co2 Co2 Nd1 63.75(2) 2_566 2_666 ?
Co2 Co2 Nd1 66.05(2) 2_566 1_455 ?
Co2 Co2 Nd1 116.67(3) 2_566 . ?
Co2 Co2 Nd2 88.71(3) 2_566 2_656 ?
Co2 Co2 Nd2 120.69(3) 2_566 1_455 ?
Co2 Co2 Co3 95.44(3) 2_566 . ?
Co3 Co2 Nd1 77.95(2) . 1_455 ?
Co3 Co2 Nd1 106.53(2) . 2_666 ?
Co3 Co2 Nd1 57.696(18) . . ?
Co3 Co2 Nd2 118.09(3) . 1_455 ?
Co3 Co2 Nd2 167.28(3) . 2_656 ?
B2 Co2 Nd1 83.28(14) . . ?
B2 Co2 Nd1 153.72(14) . 2_666 ?
B2 Co2 Nd1 66.42(14) . 1_455 ?
B2 Co2 Nd2 65.93(14) . 1_455 ?
B2 Co2 Nd2 132.71(14) . 2_656 ?
B2 Co2 Co1 51.49(14) . . ?
B2 Co2 Co2 126.84(15) . 2_566 ?
B2 Co2 Co3 52.28(14) . . ?
B3 Co2 Nd1 64.98(14) 2_666 2_666 ?
B3 Co2 Nd1 83.41(14) 2_666 1_455 ?
B3 Co2 Nd1 66.32(15) 1_455 1_455 ?
B3 Co2 Nd1 82.04(15) 1_455 2_666 ?
B3 Co2 Nd1 71.50(14) 2_666 . ?
B3 Co2 Nd1 152.84(15) 1_455 . ?
B3 Co2 Nd2 52.39(15) 1_455 2_656 ?
B3 Co2 Nd2 157.72(14) 2_666 1_455 ?
B3 Co2 Nd2 125.42(14) 2_666 2_656 ?
B3 Co2 Nd2 73.80(15) 1_455 1_455 ?
B3 Co2 Co1 136.14(16) 1_455 . ?
B3 Co2 Co1 122.74(14) 2_666 . ?
B3 Co2 Co2 50.68(16) 1_455 2_566 ?
B3 Co2 Co2 50.43(14) 2_666 2_566 ?
B3 Co2 Co3 137.98(15) 1_455 . ?
B3 Co2 Co3 51.68(14) 2_666 . ?
B3 Co2 B2 101.9(2) 2_666 . ?
B3 Co2 B2 123.8(2) 1_455 . ?
B3 Co2 B3 101.11(19) 1_455 2_666 ?
B4 Co2 Nd1 69.45(15) 2_666 2_666 ?
B4 Co2 Nd1 61.03(15) 2_666 . ?
B4 Co2 Nd1 154.53(15) 2_666 1_455 ?
B4 Co2 Nd2 53.77(15) 2_666 2_656 ?
B4 Co2 Nd2 79.88(15) 2_666 1_455 ?
B4 Co2 Co1 52.23(15) 2_666 . ?
B4 Co2 Co2 129.52(15) 2_666 2_566 ?
B4 Co2 Co3 115.46(15) 2_666 . ?
B4 Co2 B2 103.5(2) 2_666 . ?
B4 Co2 B3 106.1(2) 2_666 1_455 ?
B4 Co2 B3 122.0(2) 2_666 2_666 ?
Nd1 Co3 Nd1 129.88(2) . 1_455 ?
Nd1 Co3 Nd1 110.409(18) 2_665 1_455 ?
Nd1 Co3 Nd1 80.566(17) . 2_665 ?
Nd1 Co3 Nd2 126.01(2) . 2_665 ?
Nd1 Co3 Nd2 134.88(2) . 1_465 ?
Nd1 Co3 Nd2 70.235(14) 2_665 2_665 ?
Nd2 Co3 Nd1 138.81(2) 1_465 2_665 ?
Nd2 Co3 Nd1 66.441(14) 1_465 1_455 ?
Nd2 Co3 Nd1 102.982(18) 2_665 1_455 ?
Nd2 Co3 Nd2 70.818(15) 1_465 2_665 ?
Co2 Co3 Nd1 107.26(3) . 2_665 ?
Co2 Co3 Nd1 73.49(2) . . ?
Co2 Co3 Nd1 56.447(18) . 1_455 ?
Co2 Co3 Nd2 157.90(3) . 2_665 ?
Co2 Co3 Nd2 103.69(3) . 1_465 ?
Co2 Co3 Co4 92.87(3) . . ?
Co4 Co3 Nd1 134.16(3) . 2_665 ?
Co4 Co3 Nd1 115.01(2) . 1_455 ?
Co4 Co3 Nd1 66.06(2) . . ?
Co4 Co3 Nd2 69.19(2) . 1_465 ?
Co4 Co3 Nd2 104.43(2) . 2_665 ?
B1 Co3 Nd1 149.52(15) . 1_455 ?
B1 Co3 Nd1 73.78(14) . . ?
B1 Co3 Nd1 90.53(14) . 2_665 ?
B1 Co3 Nd2 83.17(15) . 1_465 ?
B1 Co3 Nd2 62.51(14) . 2_665 ?
B1 Co3 Co2 139.25(14) . . ?
B1 Co3 Co4 51.47(14) . . ?
B1 Co3 B2 124.3(2) . 2_565 ?
B1 Co3 B2 152.1(2) . . ?
B1 Co3 B3 100.6(2) . 2_666 ?
B2 Co3 Nd1 94.35(14) . . ?
B2 Co3 Nd1 138.59(15) 2_565 . ?
B2 Co3 Nd1 55.76(14) . 1_455 ?
B2 Co3 Nd1 63.98(14) 2_565 2_665 ?
B2 Co3 Nd1 62.30(14) . 2_665 ?
B2 Co3 Nd1 54.20(14) 2_565 1_455 ?
B2 Co3 Nd2 120.90(14) . 1_465 ?
B2 Co3 Nd2 86.37(15) 2_565 1_465 ?
B2 Co3 Nd2 62.40(14) 2_565 2_665 ?
B2 Co3 Nd2 109.50(13) . 2_665 ?
B2 Co3 Co2 53.91(13) . . ?
B2 Co3 Co2 96.35(14) 2_565 . ?
B2 Co3 Co4 146.03(14) . . ?
B2 Co3 Co4 155.32(15) 2_565 . ?
B2 Co3 B2 51.3(3) 2_565 . ?
B3 Co3 Nd1 80.47(14) 2_666 . ?
B3 Co3 Nd1 154.34(15) 2_666 2_665 ?
B3 Co3 Nd1 70.11(14) 2_666 1_455 ?
B3 Co3 Nd2 135.37(15) 2_666 2_665 ?
B3 Co3 Nd2 66.11(15) 2_666 1_465 ?
B3 Co3 Co2 50.38(15) 2_666 . ?
B3 Co3 Co4 49.30(15) 2_666 . ?
B3 Co3 B2 102.2(2) 2_666 . ?
B3 Co3 B2 124.1(2) 2_666 2_565 ?
Nd1 Co4 Nd2 72.458(15) . 1_565 ?
Nd1 Co4 Nd2 132.15(2) . 2_666 ?
Nd1 Co4 Nd2 121.93(2) . 1_465 ?
Nd2 Co4 Nd2 73.973(15) 2_666 1_465 ?
Nd2 Co4 Nd2 135.52(2) 1_565 1_465 ?
Nd2 Co4 Nd2 130.75(2) 1_565 2_666 ?
Co1 Co4 Nd1 120.27(3) 1_565 . ?
Co1 Co4 Nd2 74.56(2) 1_565 1_565 ?
Co1 Co4 Nd2 107.09(2) 1_565 2_666 ?
Co1 Co4 Nd2 61.829(19) 1_565 1_465 ?
Co3 Co4 Nd1 61.25(2) . . ?
Co3 Co4 Nd2 60.957(19) . 1_465 ?
Co3 Co4 Nd2 111.06(2) . 1_565 ?
Co3 Co4 Nd2 118.19(2) . 2_666 ?
Co3 Co4 Co1 87.36(3) . 1_565 ?
Co4 Co4 Nd1 116.84(3) 2_676 . ?
Co4 Co4 Nd2 64.52(2) 2_676 2_666 ?
Co4 Co4 Nd2 121.11(3) 2_676 1_465 ?
Co4 Co4 Nd2 66.23(2) 2_676 1_565 ?
Co4 Co4 Co1 92.17(3) 2_676 1_565 ?
Co4 Co4 Co3 177.26(4) 2_676 . ?
B1 Co4 Nd1 70.59(15) . . ?
B1 Co4 Nd2 150.56(14) . 2_666 ?
B1 Co4 Nd2 77.53(14) . 1_465 ?
B1 Co4 Nd2 68.25(13) . 1_565 ?
B1 Co4 Co1 51.24(15) . 1_565 ?
B1 Co4 Co3 50.29(14) . . ?
B1 Co4 Co4 127.63(14) . 2_676 ?
B3 Co4 Nd1 78.08(15) 2_666 . ?
B3 Co4 Nd2 61.81(15) 2_666 1_465 ?
B3 Co4 Nd2 71.87(15) 2_666 2_666 ?
B3 Co4 Nd2 150.51(15) 2_666 1_565 ?
B3 Co4 Co1 121.14(15) 2_666 1_565 ?
B3 Co4 Co3 50.83(15) 2_666 . ?
B3 Co4 Co4 131.40(15) 2_666 2_676 ?
B3 Co4 B1 100.9(2) 2_666 . ?
B3 Co4 B4 105.1(2) 2_666 . ?
B3 Co4 B4 125.7(2) 2_666 2_676 ?
B4 Co4 Nd1 70.26(15) . . ?
B4 Co4 Nd1 156.17(15) 2_676 . ?
B4 Co4 Nd2 66.13(15) . 1_565 ?
B4 Co4 Nd2 65.20(15) 2_676 2_666 ?
B4 Co4 Nd2 82.56(15) . 2_666 ?
B4 Co4 Nd2 75.35(14) 2_676 1_465 ?
B4 Co4 Nd2 83.71(15) 2_676 1_565 ?
B4 Co4 Nd2 155.68(15) . 1_465 ?
B4 Co4 Co1 50.00(15) 2_676 1_565 ?
B4 Co4 Co1 133.65(15) . 1_565 ?
B4 Co4 Co3 130.49(15) 2_676 . ?
B4 Co4 Co3 128.69(16) . . ?
B4 Co4 Co4 50.31(15) . 2_676 ?
B4 Co4 Co4 50.41(14) 2_676 2_676 ?
B4 Co4 B1 126.5(2) . . ?
B4 Co4 B1 100.6(2) 2_676 . ?
B4 Co4 B4 100.72(19) 2_676 . ?
Nd2 B1 Nd1 72.91(11) 1_565 . ?
Nd2 B1 Nd1 132.19(18) 2_665 . ?
Nd2 B1 Nd2 145.26(19) 2_665 1_565 ?
Co1 B1 Nd1 144.1(2) 1_565 . ?
Co1 B1 Nd1 72.44(15) 2_665 . ?
Co1 B1 Nd2 86.30(16) 2_665 2_665 ?
Co1 B1 Nd2 83.71(16) 1_565 1_565 ?
Co1 B1 Nd2 81.65(16) 1_565 2_665 ?
Co1 B1 Nd2 79.47(15) 2_665 1_565 ?
Co1 B1 Co1 130.2(3) 2_665 1_565 ?
Co3 B1 Nd1 65.70(14) . . ?
Co3 B1 Nd2 78.71(15) . 2_665 ?
Co3 B1 Nd2 135.2(2) . 1_565 ?
Co3 B1 Co1 121.5(2) . 1_565 ?
Co3 B1 Co1 102.8(2) . 2_665 ?
Co3 B1 Co4 78.24(18) . . ?
Co4 B1 Nd1 68.95(14) . . ?
Co4 B1 Nd2 71.52(14) . 1_565 ?
Co4 B1 Nd2 134.6(2) . 2_665 ?
Co4 B1 Co1 78.03(18) . 1_565 ?
Co4 B1 Co1 136.9(3) . 2_665 ?
B1 B1 Nd1 127.3(4) 2_675 . ?
B1 B1 Nd2 75.6(3) 2_675 2_665 ?
B1 B1 Nd2 69.7(3) 2_675 1_565 ?
B1 B1 Co1 65.4(3) 2_675 2_665 ?
B1 B1 Co1 64.8(3) 2_675 1_565 ?
B1 B1 Co3 152.2(4) 2_675 . ?
B1 B1 Co4 128.2(4) 2_675 . ?
Nd1 B2 Nd1 143.05(19) 2_665 1_455 ?
Nd1 B2 Nd2 132.09(19) 2_665 1_455 ?
Nd1 B2 Nd2 77.68(12) 1_455 1_455 ?
Co1 B2 Nd1 77.21(16) . 2_665 ?
Co1 B2 Nd1 139.2(2) . 1_455 ?
Co1 B2 Nd2 72.90(15) . 1_455 ?
Co1 B2 Co2 73.50(16) . . ?
Co1 B2 Co3 123.6(3) . 2_565 ?
Co1 B2 Co3 101.0(2) . . ?
Co2 B2 Nd1 70.67(14) . 1_455 ?
Co2 B2 Nd1 132.9(2) . 2_665 ?
Co2 B2 Nd2 71.53(14) . 1_455 ?
Co3 B2 Nd1 88.99(17) 2_565 2_665 ?
Co3 B2 Nd1 87.29(18) . 1_455 ?
Co3 B2 Nd1 76.63(15) . 2_665 ?
Co3 B2 Nd1 75.42(15) 2_565 1_455 ?
Co3 B2 Nd2 145.1(2) . 1_455 ?
Co3 B2 Nd2 77.82(16) 2_565 1_455 ?
Co3 B2 Co2 138.1(3) 2_565 . ?
Co3 B2 Co2 73.80(17) . . ?
Co3 B2 Co3 128.7(3) 2_565 . ?
B2 B2 Nd1 69.8(3) 2_565 1_455 ?
B2 B2 Nd1 73.2(3) 2_565 2_665 ?
B2 B2 Nd2 135.0(4) 2_565 1_455 ?
B2 B2 Co1 149.3(4) 2_565 . ?
B2 B2 Co2 122.4(4) 2_565 . ?
B2 B2 Co3 64.6(3) 2_565 2_565 ?
B2 B2 Co3 64.1(3) 2_565 . ?
Nd1 B3 Nd2 74.91(12) . . ?
Nd1 B3 Nd2 153.1(2) . 2_756 ?
Nd2 B3 Nd2 78.37(13) 2_756 . ?
Co2 B3 Nd1 73.50(15) 1_655 . ?
Co2 B3 Nd1 75.17(16) 2_666 . ?
Co2 B3 Nd2 140.4(2) 2_666 . ?
Co2 B3 Nd2 68.10(15) 1_655 . ?
Co2 B3 Nd2 93.72(18) 1_655 2_756 ?
Co2 B3 Nd2 126.5(2) 2_666 2_756 ?
Co2 B3 Co2 78.89(19) 1_655 2_666 ?
Co2 B3 Co3 77.94(19) 2_666 2_666 ?
Co2 B3 Co3 137.4(3) 1_655 2_666 ?
Co3 B3 Nd1 132.3(2) 2_666 . ?
Co3 B3 Nd2 141.6(2) 2_666 . ?
Co3 B3 Nd2 72.77(15) 2_666 2_756 ?
Co4 B3 Nd1 94.03(18) 2_666 . ?
Co4 B3 Nd2 79.87(17) 2_666 2_756 ?
Co4 B3 Nd2 70.52(15) 2_666 . ?
Co4 B3 Co2 137.0(3) 2_666 2_666 ?
Co4 B3 Co2 138.6(3) 2_666 1_655 ?
Co4 B3 Co3 79.87(18) 2_666 2_666 ?
Nd1 B4 Nd1 77.27(13) 2_666 . ?
Nd1 B4 Nd2 151.8(2) 2_666 1_565 ?
Nd2 B4 Nd1 74.74(12) 1_565 . ?
Co1 B4 Nd1 68.36(14) 2_666 2_666 ?
Co1 B4 Nd1 136.6(2) 2_666 . ?
Co1 B4 Nd2 137.6(2) 2_666 1_565 ?
Co2 B4 Nd1 72.10(16) 2_666 . ?
Co2 B4 Nd1 81.86(17) 2_666 2_666 ?
Co2 B4 Nd2 92.72(18) 2_666 1_565 ?
Co2 B4 Co1 77.45(18) 2_666 2_666 ?
Co2 B4 Co4 132.6(3) 2_666 2_676 ?
Co2 B4 Co4 142.4(3) 2_666 . ?
Co4 B4 Nd1 70.44(15) . . ?
Co4 B4 Nd1 142.2(2) 2_676 . ?
Co4 B4 Nd1 93.01(18) . 2_666 ?
Co4 B4 Nd1 127.4(2) 2_676 2_666 ?
Co4 B4 Nd2 75.85(16) 2_676 1_565 ?
Co4 B4 Nd2 74.50(15) . 1_565 ?
Co4 B4 Co1 81.01(19) 2_676 2_666 ?
Co4 B4 Co1 135.0(3) . 2_666 ?
Co4 B4 Co4 79.28(19) 2_676 . ?

loop_
_geom_bond_atom_site_label_1
_geom_bond_atom_site_label_2
_geom_bond_distance
_geom_bond_site_symmetry_2
_geom_bond_publ_flag
Nd1 Co1 2.8206(6) . ?
Nd1 Co1 3.0833(6) 2_665 ?
Nd1 Co2 3.0085(6) 2_666 ?
Nd1 Co2 2.9527(6) 1_655 ?
Nd1 Co3 2.8429(7) . ?
Nd1 Co4 2.9637(7) . ?
Nd1 B1 2.995(5) . ?
Nd1 B2 2.811(5) 2_665 ?
Nd1 B2 2.868(5) 1_655 ?
Nd1 B3 2.820(5) . ?
Nd1 B4 2.960(5) . ?
Nd1 B4 2.850(5) 2_666 ?
Nd2 Co1 2.9951(7) 1_655 ?
Nd2 Co2 2.9881(6) 1_655 ?
Nd2 Co3 2.9495(7) 1_645 ?
Nd2 Co4 3.0264(6) 1_545 ?
Nd2 Co4 3.0680(6) 2_666 ?
Nd2 Co4 3.1535(6) 1_645 ?
Nd2 B1 2.870(5) 2_665 ?
Nd2 B1 2.964(5) 1_545 ?
Nd2 B2 2.876(5) 1_655 ?
Nd2 B3 3.093(5) . ?
Nd2 B3 2.824(5) 2_756 ?
Nd2 B4 2.872(5) 1_545 ?
Co1 Nd1 3.0833(6) 2_665 ?
Co1 Nd2 2.9951(6) 1_455 ?
Co1 Nd2 3.2887(6) 2_655 ?
Co1 Co2 2.4932(8) . ?
Co1 Co4 2.6035(9) 1_545 ?
Co1 B1 2.067(5) 2_665 ?
Co1 B1 2.075(5) 1_545 ?
Co1 B2 2.035(5) . ?
Co1 B4 2.019(5) 2_666 ?
Co2 Nd1 3.0085(6) 2_666 ?
Co2 Nd1 2.9527(6) 1_455 ?
Co2 Nd2 3.5566(6) 2_656 ?
Co2 Nd2 2.9881(6) 1_455 ?
Co2 Co2 2.5293(12) 2_566 ?
Co2 Co3 2.5314(8) . ?
Co2 B2 2.130(5) . ?
Co2 B3 1.994(5) 2_666 ?
Co2 B3 1.987(5) 1_455 ?
Co2 B4 1.966(5) 2_666 ?
Co3 Nd1 3.4650(7) 1_455 ?
Co3 Nd1 3.0884(7) 2_665 ?
Co3 Nd2 3.1728(7) 2_665 ?
Co3 Nd2 2.9495(7) 1_465 ?
Co3 Co4 2.5790(8) . ?
Co3 B1 2.026(5) . ?
Co3 B2 2.077(5) 2_565 ?
Co3 B2 2.085(5) . ?
Co3 B3 2.031(5) 2_666 ?
Co4 Nd2 3.1535(6) 1_465 ?
Co4 Nd2 3.0680(6) 2_666 ?
Co4 Nd2 3.0264(6) 1_565 ?
Co4 Co1 2.6035(9) 1_565 ?
Co4 Co4 2.5396(12) 2_676 ?
Co4 B1 2.061(5) . ?
Co4 B3 1.986(5) 2_666 ?
Co4 B4 1.992(5) . ?
Co4 B4 1.989(5) 2_676 ?
B1 Nd2 2.870(5) 2_665 ?
B1 Nd2 2.964(5) 1_565 ?
B1 Co1 2.075(5) 1_565 ?
B1 Co1 2.067(5) 2_665 ?
B1 B1 1.744(10) 2_675 ?
B2 Nd1 2.868(5) 1_455 ?
B2 Nd1 2.811(5) 2_665 ?
B2 Nd2 2.876(5) 1_455 ?
B2 Co3 2.077(5) 2_565 ?
B2 B2 1.800(10) 2_565 ?
B3 Nd2 2.824(5) 2_756 ?
B3 Co2 1.987(5) 1_655 ?
B3 Co2 1.994(5) 2_666 ?
B3 Co3 2.031(5) 2_666 ?
B3 Co4 1.986(5) 2_666 ?
B4 Nd1 2.850(5) 2_666 ?
B4 Nd2 2.872(5) 1_565 ?
B4 Co1 2.019(5) 2_666 ?
B4 Co2 1.966(5) 2_666 ?
B4 Co4 1.989(5) 2_676 ?
